data_7129162
loop_
_publ_author_name
'Kunkel, Chantal'
'Bolte, Michael'
'Lerner, Hans-Wolfram'
'Albert, Philipp'
'Wagner, Matthias'

_publ_section_title
;
 Subvalent mixed SixGey oligomers: (Cl3Si)4Ge and Cl2(Me2EtN)SiGe(SiCl3)2
;
_journal_name_full 'Chemical Communications'
_journal_paper_doi 10.1039/D1CC05604B
_journal_year 2021
_chemical_formula_moiety 'C5 H13 Cl N, Cl'
_chemical_formula_sum 'C5 H13 Cl2 N'
_chemical_formula_weight 158.06
_space_group_crystal_system trigonal
_space_group_IT_number 161
_space_group_name_Hall 'R 3 -2"c'
_space_group_name_H-M_alt 'R 3 c :H'
_atom_sites_solution_hydrogens geom
_audit_creation_method SHELXL-2016/6
_audit_update_record
;
2021-08-24 deposited with the CCDC.	2021-10-18 downloaded from the CCDC.
;
_cell_angle_alpha 90
_cell_angle_beta 90
_cell_angle_gamma 120
_cell_formula_units_Z 18
_cell_length_a 18.134(2)
_cell_length_b 18.134(2)
_cell_length_c 13.1827(13)
_cell_measurement_reflns_used 2906
_cell_measurement_temperature 173(2)
_cell_measurement_theta_max 26.69
_cell_measurement_theta_min 3.38
_cell_volume 3754.2(7)
_computing_cell_refinement 'X-Area (Stoe & Cie, 2001)'
_computing_data_collection 'X-Area (Stoe & Cie, 2001)'
_computing_data_reduction 'X-Area (Stoe & Cie, 2001)'
_computing_molecular_graphics 'XP in SHELXTL-Plus (Sheldrick, 2008)'
_computing_publication_material SHELXL
_computing_structure_refinement 'SHELXL (Sheldrick, 2008)'
_computing_structure_solution 'SHELXS (Sheldrick, 2008)'
_diffrn_ambient_temperature 173(2)
_diffrn_measured_fraction_theta_full 0.997
_diffrn_measured_fraction_theta_max 0.996
_diffrn_measurement_device_type 'STOE IPDS II two-circle-diffractometer'
_diffrn_measurement_method \w
_diffrn_radiation_type MoK\a
_diffrn_radiation_wavelength 0.71073
_diffrn_reflns_av_R_equivalents 0.0343
_diffrn_reflns_av_unetI/netI 0.0380
_diffrn_reflns_Laue_measured_fraction_full 0.997
_diffrn_reflns_Laue_measured_fraction_max 0.996
_diffrn_reflns_limit_h_max 22
_diffrn_reflns_limit_h_min -12
_diffrn_reflns_limit_k_max 20
_diffrn_reflns_limit_k_min -22
_diffrn_reflns_limit_l_max 14
_diffrn_reflns_limit_l_min -16
_diffrn_reflns_number 2906
_diffrn_reflns_point_group_measured_fraction_full 0.922
_diffrn_reflns_point_group_measured_fraction_max 0.914
_diffrn_reflns_theta_full 25.000
_diffrn_reflns_theta_max 26.312
_diffrn_reflns_theta_min 3.765
_diffrn_source 'Genix 3D I\mS microfocus X-ray source'
_exptl_absorpt_coefficient_mu 0.691
_exptl_absorpt_correction_T_max 1.000
_exptl_absorpt_correction_T_min 0.681
_exptl_absorpt_correction_type multi-scan
_exptl_absorpt_process_details 'X-Area (Stoe & Cie, 2001)'
_exptl_crystal_colour colourless
_exptl_crystal_density_diffrn 1.258
_exptl_crystal_description block
_exptl_crystal_F_000 1512
_exptl_crystal_size_max 0.500
_exptl_crystal_size_mid 0.300
_exptl_crystal_size_min 0.250
_refine_diff_density_max 0.165
_refine_diff_density_min -0.162
_refine_diff_density_rms 0.041
_refine_ls_abs_structure_details
; 
 Flack x determined using 607 quotients [(I+)-(I-)]/[(I+)+(I-)] 
 (Parsons, Flack and Wagner, Acta Cryst. B69 (2013) 249-259). 
;
_refine_ls_abs_structure_Flack 0.13(10)
_refine_ls_extinction_method none
_refine_ls_goodness_of_fit_ref 0.995
_refine_ls_hydrogen_treatment constr
_refine_ls_matrix_type full
_refine_ls_number_parameters 73
_refine_ls_number_reflns 1549
_refine_ls_number_restraints 1
_refine_ls_restrained_S_all 0.995
_refine_ls_R_factor_all 0.0308
_refine_ls_R_factor_gt 0.0284
_refine_ls_shift/su_max 0.001
_refine_ls_shift/su_mean 0.000
_refine_ls_structure_factor_coef Fsqd
_refine_ls_weighting_details 'w=1/[\s^2^(Fo^2^)+(0.0437P)^2^] where P=(Fo^2^+2Fc^2^)/3'
_refine_ls_weighting_scheme calc
_refine_ls_wR_factor_gt 0.0664
_refine_ls_wR_factor_ref 0.0671
_reflns_Friedel_coverage 0.822
_reflns_Friedel_fraction_full 0.845
_reflns_Friedel_fraction_max 0.830
_reflns_number_gt 1455
_reflns_number_total 1549
_reflns_threshold_expression 'I > 2\s(I)'
_cod_data_source_file d1cc05604b2.cif
_cod_data_source_block wa2606
_cod_original_cell_volume 3754.2(9)
_cod_database_code 7129162
_shelx_shelxl_version_number 2016/6
_shelx_space_group_comment
; 
The symmetry employed for this shelxl refinement is uniquely defined 
by the following loop, which should always be used as a source of 
symmetry information in preference to the above space-group names. 
They are only intended as comments. 
;
_shelx_estimated_absorpt_t_min 0.724
_shelx_estimated_absorpt_t_max 0.846

loop_
_space_group_symop_operation_xyz
'x, y, z'
'-y, x-y, z'
'-x+y, -x, z'
'-y, -x, z+1/2'
'-x+y, y, z+1/2'
'x, x-y, z+1/2'
'x+2/3, y+1/3, z+1/3'
'-y+2/3, x-y+1/3, z+1/3'
'-x+y+2/3, -x+1/3, z+1/3'
'-y+2/3, -x+1/3, z+5/6'
'-x+y+2/3, y+1/3, z+5/6'
'x+2/3, x-y+1/3, z+5/6'
'x+1/3, y+2/3, z+2/3'
'-y+1/3, x-y+2/3, z+2/3'
'-x+y+1/3, -x+2/3, z+2/3'
'-y+1/3, -x+2/3, z+7/6'
'-x+y+1/3, y+2/3, z+7/6'
'x+1/3, x-y+2/3, z+7/6'

loop_
_atom_site_label
_atom_site_type_symbol
_atom_site_fract_x
_atom_site_fract_y
_atom_site_fract_z
_atom_site_U_iso_or_equiv
_atom_site_adp_type
_atom_site_occupancy
_atom_site_site_symmetry_order
_atom_site_calc_flag
_atom_site_refinement_flags_posn
_atom_site_refinement_flags_adp
_atom_site_refinement_flags_occupancy
_atom_site_disorder_assembly
_atom_site_disorder_group
Cl1 Cl 0.23747(6) 0.54318(5) 0.59400(7) 0.0383(2) Uani 1 1 d . . . . .
Cl2 Cl 0.05638(5) 0.44339(5) 0.36767(6) 0.02661(18) Uani 1 1 d . . . . .
N1 N 0.25817(16) 0.41226(17) 0.53111(18) 0.0212(5) Uani 1 1 d . . . . .
C1 C 0.19316(19) 0.44018(19) 0.5409(3) 0.0237(6) Uani 1 1 d . . . . .
H1A H 0.145738 0.399193 0.584306 0.028 Uiso 1 1 calc R U . . .
H1B H 0.169618 0.439927 0.473067 0.028 Uiso 1 1 calc R U . . .
C2 C 0.2120(2) 0.3252(2) 0.4835(3) 0.0323(7) Uani 1 1 d . . . . .
H2A H 0.251371 0.303462 0.475063 0.048 Uiso 1 1 calc R U . . .
H2B H 0.164600 0.286546 0.527274 0.048 Uiso 1 1 calc R U . . .
H2C H 0.189795 0.328915 0.417006 0.048 Uiso 1 1 calc R U . . .
C3 C 0.2880(2) 0.4037(2) 0.6350(3) 0.0303(7) Uani 1 1 d . . . . .
H3A H 0.330355 0.385478 0.628182 0.045 Uiso 1 1 calc R U . . .
H3B H 0.313665 0.458737 0.669904 0.045 Uiso 1 1 calc R U . . .
H3C H 0.239378 0.361272 0.674374 0.045 Uiso 1 1 calc R U . . .
C4 C 0.3352(2) 0.4726(2) 0.4684(3) 0.0294(7) Uani 1 1 d . . . . .
H4A H 0.367814 0.526765 0.505990 0.035 Uiso 1 1 calc R U . . .
H4B H 0.372466 0.447515 0.460499 0.035 Uiso 1 1 calc R U . . .
C5 C 0.3140(2) 0.4917(3) 0.3644(3) 0.0415(9) Uani 1 1 d . . . . .
H5A H 0.366739 0.530819 0.328769 0.062 Uiso 1 1 calc R U . . .
H5B H 0.283086 0.438645 0.325740 0.062 Uiso 1 1 calc R U . . .
H5C H 0.278427 0.518015 0.371301 0.062 Uiso 1 1 calc R U . . .

loop_
_atom_site_aniso_label
_atom_site_aniso_U_11
_atom_site_aniso_U_22
_atom_site_aniso_U_33
_atom_site_aniso_U_23
_atom_site_aniso_U_13
_atom_site_aniso_U_12
Cl1 0.0369(5) 0.0270(4) 0.0558(5) -0.0008(4) 0.0066(4) 0.0196(4)
Cl2 0.0255(4) 0.0295(4) 0.0257(3) 0.0006(3) -0.0050(3) 0.0143(3)
N1 0.0179(12) 0.0233(12) 0.0224(13) -0.0016(10) -0.0030(10) 0.0102(10)
C1 0.0192(14) 0.0227(15) 0.0307(16) 0.0042(12) 0.0008(12) 0.0115(12)
C2 0.0328(17) 0.0259(16) 0.0358(17) -0.0072(14) -0.0037(14) 0.0130(14)
C3 0.0336(18) 0.0397(18) 0.0263(17) 0.0007(13) -0.0051(13) 0.0248(16)
C4 0.0173(14) 0.0314(17) 0.0334(19) -0.0021(13) 0.0038(12) 0.0077(13)
C5 0.0345(19) 0.048(2) 0.034(2) 0.0108(16) 0.0094(15) 0.0150(17)

loop_
_atom_type_symbol
_atom_type_description
_atom_type_scat_dispersion_real
_atom_type_scat_dispersion_imag
_atom_type_scat_source
C C 0.0033 0.0016 'International Tables Vol C Tables 4.2.6.8 and 6.1.1.4'
H H 0.0000 0.0000 'International Tables Vol C Tables 4.2.6.8 and 6.1.1.4'
Cl Cl 0.1484 0.1585 'International Tables Vol C Tables 4.2.6.8 and 6.1.1.4'
N N 0.0061 0.0033 'International Tables Vol C Tables 4.2.6.8 and 6.1.1.4'

loop_
_geom_angle_atom_site_label_1
_geom_angle_atom_site_label_2
_geom_angle_atom_site_label_3
_geom_angle
_geom_angle_site_symmetry_1
_geom_angle_site_symmetry_3
_geom_angle_publ_flag
C1 N1 C2 105.7(2) . . ?
C1 N1 C3 109.8(2) . . ?
C2 N1 C3 108.1(3) . . ?
C1 N1 C4 113.5(2) . . ?
C2 N1 C4 110.9(2) . . ?
C3 N1 C4 108.7(2) . . ?
N1 C1 Cl1 111.8(2) . . ?
N1 C1 H1A 109.3 . . ?
Cl1 C1 H1A 109.3 . . ?
N1 C1 H1B 109.3 . . ?
Cl1 C1 H1B 109.3 . . ?
H1A C1 H1B 107.9 . . ?
N1 C2 H2A 109.5 . . ?
N1 C2 H2B 109.5 . . ?
H2A C2 H2B 109.5 . . ?
N1 C2 H2C 109.5 . . ?
H2A C2 H2C 109.5 . . ?
H2B C2 H2C 109.5 . . ?
N1 C3 H3A 109.5 . . ?
N1 C3 H3B 109.5 . . ?
H3A C3 H3B 109.5 . . ?
N1 C3 H3C 109.5 . . ?
H3A C3 H3C 109.5 . . ?
H3B C3 H3C 109.5 . . ?
C5 C4 N1 114.3(3) . . ?
C5 C4 H4A 108.7 . . ?
N1 C4 H4A 108.7 . . ?
C5 C4 H4B 108.7 . . ?
N1 C4 H4B 108.7 . . ?
H4A C4 H4B 107.6 . . ?
C4 C5 H5A 109.5 . . ?
C4 C5 H5B 109.5 . . ?
H5A C5 H5B 109.5 . . ?
C4 C5 H5C 109.5 . . ?
H5A C5 H5C 109.5 . . ?
H5B C5 H5C 109.5 . . ?

loop_
_geom_bond_atom_site_label_1
_geom_bond_atom_site_label_2
_geom_bond_distance
_geom_bond_site_symmetry_2
_geom_bond_publ_flag
Cl1 C1 1.767(3) . ?
N1 C1 1.503(4) . ?
N1 C2 1.505(4) . ?
N1 C3 1.509(4) . ?
N1 C4 1.518(4) . ?
C1 H1A 0.9900 . ?
C1 H1B 0.9900 . ?
C2 H2A 0.9800 . ?
C2 H2B 0.9800 . ?
C2 H2C 0.9800 . ?
C3 H3A 0.9800 . ?
C3 H3B 0.9800 . ?
C3 H3C 0.9800 . ?
C4 C5 1.510(6) . ?
C4 H4A 0.9900 . ?
C4 H4B 0.9900 . ?
C5 H5A 0.9800 . ?
C5 H5B 0.9800 . ?
C5 H5C 0.9800 . ?

loop_
_geom_torsion_atom_site_label_1
_geom_torsion_atom_site_label_2
_geom_torsion_atom_site_label_3
_geom_torsion_atom_site_label_4
_geom_torsion
_geom_torsion_site_symmetry_1
_geom_torsion_site_symmetry_2
_geom_torsion_site_symmetry_3
_geom_torsion_site_symmetry_4
_geom_torsion_publ_flag
C2 N1 C1 Cl1 -178.9(2) . . . . ?
C3 N1 C1 Cl1 64.7(3) . . . . ?
C4 N1 C1 Cl1 -57.1(3) . . . . ?
C1 N1 C4 C5 -53.6(4) . . . . ?
C2 N1 C4 C5 65.2(4) . . . . ?
C3 N1 C4 C5 -176.1(3) . . . . ?
